data_2228809
loop_
_publ_author_name
'Chan, Yi Chen'
'Salhin, Abdussalam'
'Khairuddean, Melati'
'Hemamalini, Madhukar'
'Fun, Hoong-Kun'

_publ_section_title
;
 Ethyl
 4-(1,3-dioxo-2,3-dihydro-1<i>H</i>-benzo[<i>de</i>]isoquinolin-2-yl)benzoate
;
_journal_coeditor_code LH5180
_journal_issue 1
_journal_name_full 'Acta Crystallographica Section E'
_journal_page_first o98
_journal_page_last o99
_journal_paper_doi 10.1107/S160053681005049X
_journal_volume 67
_journal_year 2011
_chemical_formula_iupac 'C21 H15 N O4'
_chemical_formula_moiety 'C21 H15 N O4'
_chemical_formula_sum 'C21 H15 N O4'
_chemical_formula_weight 345.34
_chemical_name_systematic
;
Ethyl
4-(1,3-dioxo-2,3-dihydro-1<i>H</i>-benzo[<i>de</i>]isoquinolin-2-yl)benzoate
;
_space_group_IT_number 9
_symmetry_cell_setting monoclinic
_symmetry_space_group_name_Hall 'C -2yc'
_symmetry_space_group_name_H-M 'C 1 c 1'
_atom_sites_solution_hydrogens geom
_atom_sites_solution_primary direct
_atom_sites_solution_secondary difmap
_audit_creation_method SHELXL-97
_cell_angle_alpha 90.00
_cell_angle_beta 98.365(2)
_cell_angle_gamma 90.00
_cell_formula_units_Z 4
_cell_length_a 5.2025(7)
_cell_length_b 18.066(3)
_cell_length_c 17.560(2)
_cell_measurement_reflns_used 5950
_cell_measurement_temperature 100.00(10)
_cell_measurement_theta_max 30.01
_cell_measurement_theta_min 2.54
_cell_volume 1632.9(4)
_computing_cell_refinement 'SAINT (Bruker, 2009)'
_computing_data_collection 'APEX2 (Bruker, 2009)'
_computing_data_reduction 'SAINT (Bruker, 2009)'
_computing_molecular_graphics 'SHELXTL (Sheldrick, 2008)'
_computing_publication_material 'SHELXTL (Sheldrick, 2008) and PLATON (Spek, 2009)'
_computing_structure_refinement 'SHELXTL (Sheldrick, 2008)'
_computing_structure_solution 'SHELXTL (Sheldrick, 2008)'
_diffrn_ambient_temperature 100.00(10)
_diffrn_measured_fraction_theta_full 0.994
_diffrn_measured_fraction_theta_max 0.994
_diffrn_measurement_device_type
;
Bruker APEXII DUO CCD area-detector
;
_diffrn_measurement_method '\f and \w'
_diffrn_radiation_monochromator graphite
_diffrn_radiation_source 'fine-focus sealed tube'
_diffrn_radiation_type MoK\a
_diffrn_radiation_wavelength 0.71073
_diffrn_reflns_av_R_equivalents 0.0403
_diffrn_reflns_av_sigmaI/netI 0.0248
_diffrn_reflns_limit_h_max 7
_diffrn_reflns_limit_h_min -7
_diffrn_reflns_limit_k_max 25
_diffrn_reflns_limit_k_min -25
_diffrn_reflns_limit_l_max 24
_diffrn_reflns_limit_l_min -24
_diffrn_reflns_number 15726
_diffrn_reflns_theta_full 30.04
_diffrn_reflns_theta_max 30.04
_diffrn_reflns_theta_min 2.25
_diffrn_standards_number 0
_exptl_absorpt_coefficient_mu 0.098
_exptl_absorpt_correction_T_max 0.9919
_exptl_absorpt_correction_T_min 0.9532
_exptl_absorpt_correction_type multi-scan
_exptl_absorpt_process_details '(SADABS; Bruker, 2009)'
_exptl_crystal_colour colourless
_exptl_crystal_density_diffrn 1.405
_exptl_crystal_density_method 'not measured'
_exptl_crystal_description needle
_exptl_crystal_F_000 720
_exptl_crystal_size_max 0.49
_exptl_crystal_size_mid 0.21
_exptl_crystal_size_min 0.08
_refine_diff_density_max 0.555
_refine_diff_density_min -0.381
_refine_ls_extinction_method none
_refine_ls_goodness_of_fit_ref 1.069
_refine_ls_hydrogen_treatment constr
_refine_ls_matrix_type full
_refine_ls_number_parameters 256
_refine_ls_number_reflns 2393
_refine_ls_number_restraints 4
_refine_ls_restrained_S_all 1.079
_refine_ls_R_factor_all 0.0718
_refine_ls_R_factor_gt 0.0654
_refine_ls_shift/su_max_lt 0.001
_refine_ls_shift/su_mean 0.000
_refine_ls_structure_factor_coef Fsqd
_refine_ls_weighting_details 'calc w=1/[\s^2^(Fo^2^)+(0.0659P)^2^+3.4903P] where P=(Fo^2^+2Fc^2^)/3'
_refine_ls_weighting_scheme calc
_refine_ls_wR_factor_gt 0.1661
_refine_ls_wR_factor_ref 0.1707
_reflns_number_gt 2157
_reflns_number_total 2393
_reflns_threshold_expression I>2\s(I)
_cod_data_source_file lh5180.cif
_cod_data_source_block I
_cod_original_cell_volume 1632.8(4)
_cod_original_sg_symbol_H-M 'C c'
_cod_database_code 2228809
_cod_database_fobs_code 2228809

loop_
_symmetry_equiv_pos_as_xyz
'x, y, z'
'x, -y, z+1/2'
'x+1/2, y+1/2, z'
'x+1/2, -y+1/2, z+1/2'

loop_
_atom_site_type_symbol
_atom_site_label
_atom_site_fract_x
_atom_site_fract_y
_atom_site_fract_z
_atom_site_U_iso_or_equiv
_atom_site_adp_type
_atom_site_calc_flag
_atom_site_refinement_flags
_atom_site_occupancy
_atom_site_disorder_assembly
_atom_site_disorder_group
O O1 0.6572(6) 0.08698(16) 0.20848(18) 0.0348(6) Uani d . 1 . .
O O2 1.3670(6) -0.02019(16) 0.3453(2) 0.0378(7) Uani d . 1 . .
O O3 0.9558(11) 0.3058(3) 0.5083(2) 0.0746(15) Uani d . 1 . .
O O4 1.2949(12) 0.3339(3) 0.4533(4) 0.105(2) Uani d . 1 . .
C C1 0.7860(7) 0.0310(2) 0.2216(2) 0.0259(7) Uani d . 1 . .
C C2 0.7297(7) -0.0388(2) 0.1797(2) 0.0271(7) Uani d . 1 . .
C C3 0.5174(8) -0.0424(2) 0.1229(2) 0.0336(8) Uani d . 1 . .
H H3A 0.4150 -0.0007 0.1106 0.040 Uiso calc R 1 . .
C C4 0.4555(9) -0.1099(3) 0.0835(3) 0.0386(9) Uani d . 1 . .
H H4A 0.3117 -0.1125 0.0453 0.046 Uiso calc R 1 . .
C C5 0.6070(8) -0.1716(2) 0.1013(2) 0.0334(8) Uani d . 1 . .
H H5A 0.5639 -0.2158 0.0753 0.040 Uiso calc R 1 . .
C C6 0.8256(7) -0.1689(2) 0.1583(2) 0.0293(8) Uani d . 1 . .
C C7 0.9882(8) -0.2308(2) 0.1776(2) 0.0332(8) Uani d . 1 . .
H H7A 0.9477 -0.2756 0.1527 0.040 Uiso calc R 1 . .
C C8 1.2041(9) -0.2262(2) 0.2323(3) 0.0338(8) Uani d . 1 . .
H H8A 1.3093 -0.2674 0.2440 0.041 Uiso calc R 1 . .
C C9 1.2662(8) -0.1586(2) 0.2707(2) 0.0293(7) Uani d . 1 . .
H H9A 1.4141 -0.1554 0.3073 0.035 Uiso calc R 1 . .
C C10 1.1111(7) -0.09719(19) 0.2547(2) 0.0254(7) Uani d . 1 . .
C C11 0.8898(7) -0.1011(2) 0.1980(2) 0.0245(7) Uani d . 1 . .
C C12 1.1773(7) -0.0277(2) 0.2972(2) 0.0267(7) Uani d . 1 . .
N N1 1.0028(6) 0.03130(17) 0.27965(19) 0.0254(6) Uani d . 1 . .
C C13 1.0402(7) 0.0969(2) 0.3273(2) 0.0262(7) Uani d . 1 A .
C C14 1.2342(7) 0.1468(2) 0.3184(2) 0.0290(7) Uani d . 1 . .
H H14A 1.3454 0.1382 0.2824 0.035 Uiso calc R 1 . .
C C15 1.2614(8) 0.2100(2) 0.3639(3) 0.0345(9) Uani d . 1 A .
H H15A 1.3917 0.2440 0.3587 0.041 Uiso calc R 1 . .
C C16 1.0928(9) 0.2223(2) 0.4175(2) 0.0358(9) Uani d . 1 . .
C C17 0.9001(8) 0.1711(3) 0.4258(2) 0.0363(9) Uani d . 1 A .
H H17A 0.7891 0.1793 0.4619 0.044 Uiso calc R 1 . .
C C18 0.8716(8) 0.1078(2) 0.3807(2) 0.0322(8) Uani d . 1 . .
H H18A 0.7424 0.0735 0.3861 0.039 Uiso calc R 1 A .
C C19 1.1063(12) 0.2905(3) 0.4660(3) 0.0525(14) Uani d . 1 A .
C C20 1.244(3) 0.4000(7) 0.5078(9) 0.065(4) Uani d PD 0.493(17) A 1
H H20A 1.0810 0.4252 0.4906 0.078 Uiso calc PR 0.493(17) A 1
H H20B 1.2509 0.3847 0.5610 0.078 Uiso calc PR 0.493(17) A 1
C C21 1.483(3) 0.4465(6) 0.4943(9) 0.066(4) Uani d PD 0.493(17) A 1
H H21A 1.4944 0.4896 0.5267 0.098 Uiso calc PR 0.493(17) A 1
H H21B 1.4645 0.4615 0.4414 0.098 Uiso calc PR 0.493(17) A 1
H H21C 1.6374 0.4173 0.5066 0.098 Uiso calc PR 0.493(17) A 1
C C20A 1.343(4) 0.4184(10) 0.4745(8) 0.074(5) Uani d PD 0.507(17) A 2
H H20C 1.4622 0.4431 0.4452 0.088 Uiso calc PR 0.507(17) A 2
H H20D 1.1854 0.4470 0.4749 0.088 Uiso calc PR 0.507(17) A 2
C C21A 1.470(3) 0.3911(11) 0.5553(10) 0.103(7) Uani d PD 0.507(17) A 2
H H21D 1.4901 0.4322 0.5904 0.155 Uiso calc PR 0.507(17) A 2
H H21E 1.6372 0.3701 0.5517 0.155 Uiso calc PR 0.507(17) A 2
H H21F 1.3610 0.3543 0.5737 0.155 Uiso calc PR 0.507(17) A 2

loop_
_atom_site_aniso_label
_atom_site_aniso_U_11
_atom_site_aniso_U_22
_atom_site_aniso_U_33
_atom_site_aniso_U_12
_atom_site_aniso_U_13
_atom_site_aniso_U_23
O1 0.0360(15) 0.0291(14) 0.0376(15) 0.0107(12) -0.0006(12) -0.0021(11)
O2 0.0347(15) 0.0267(14) 0.0483(17) 0.0047(11) -0.0064(13) -0.0026(12)
O3 0.126(4) 0.056(2) 0.043(2) 0.035(3) 0.014(2) -0.0126(18)
O4 0.102(4) 0.056(3) 0.152(6) -0.014(3) 0.003(4) -0.071(3)
C1 0.0237(15) 0.0251(17) 0.0286(17) 0.0035(12) 0.0027(13) -0.0016(13)
C2 0.0257(16) 0.0246(17) 0.0311(18) -0.0002(13) 0.0050(14) -0.0010(13)
C3 0.0293(19) 0.034(2) 0.036(2) 0.0037(15) -0.0017(16) -0.0033(16)
C4 0.034(2) 0.042(2) 0.037(2) 0.0004(17) -0.0010(17) -0.0098(18)
C5 0.0343(19) 0.0318(19) 0.0340(19) -0.0042(16) 0.0048(16) -0.0082(15)
C6 0.0308(18) 0.0262(18) 0.0315(18) -0.0034(14) 0.0069(15) -0.0025(14)
C7 0.042(2) 0.0202(16) 0.039(2) -0.0004(15) 0.0101(17) -0.0030(14)
C8 0.041(2) 0.0174(16) 0.043(2) 0.0069(15) 0.0071(17) -0.0006(15)
C9 0.0309(18) 0.0197(15) 0.0367(19) 0.0027(13) 0.0023(15) 0.0004(14)
C10 0.0268(17) 0.0191(15) 0.0306(17) 0.0019(12) 0.0053(14) 0.0026(13)
C11 0.0241(16) 0.0217(15) 0.0283(16) -0.0006(12) 0.0054(13) -0.0006(12)
C12 0.0269(16) 0.0202(15) 0.0324(17) 0.0021(13) 0.0024(13) 0.0033(13)
N1 0.0261(14) 0.0195(13) 0.0302(15) 0.0014(11) 0.0028(12) -0.0017(11)
C13 0.0255(16) 0.0226(16) 0.0295(17) 0.0059(13) 0.0008(13) -0.0019(13)
C14 0.0282(17) 0.0219(16) 0.0370(19) 0.0033(13) 0.0052(14) -0.0028(14)
C15 0.0288(18) 0.0224(17) 0.051(2) 0.0011(14) 0.0009(17) -0.0081(16)
C16 0.041(2) 0.0303(19) 0.0328(19) 0.0131(16) -0.0068(16) -0.0080(15)
C17 0.039(2) 0.041(2) 0.0277(18) 0.0122(17) 0.0023(16) -0.0033(16)
C18 0.0335(19) 0.033(2) 0.0305(18) 0.0038(15) 0.0059(15) 0.0003(15)
C19 0.075(4) 0.032(2) 0.044(2) 0.021(2) -0.013(2) -0.0114(19)
C20 0.092(11) 0.041(6) 0.058(8) -0.012(6) 0.003(7) -0.022(6)
C21 0.079(9) 0.033(5) 0.085(10) -0.031(6) 0.014(8) -0.014(5)
C20A 0.082(12) 0.074(11) 0.068(9) 0.014(9) 0.023(8) -0.015(8)
C21A 0.068(11) 0.102(14) 0.15(2) 0.012(9) 0.047(12) 0.023(13)

loop_
_atom_type_symbol
_atom_type_description
_atom_type_scat_dispersion_real
_atom_type_scat_dispersion_imag
_atom_type_scat_source
C C 0.0033 0.0000 'International Tables Vol C Tables 4.2.6.8 and 6.1.1.4'
H H 0.0000 0.0000 'International Tables Vol C Tables 4.2.6.8 and 6.1.1.4'
N N 0.0061 0.0000 'International Tables Vol C Tables 4.2.6.8 and 6.1.1.4'
O O 0.0106 0.0000 'International Tables Vol C Tables 4.2.6.8 and 6.1.1.4'

loop_
_geom_angle_atom_site_label_1
_geom_angle_atom_site_label_2
_geom_angle_atom_site_label_3
_geom_angle_site_symmetry_1
_geom_angle_site_symmetry_3
_geom_angle
_geom_angle_publ_flag
C19 O4 C20 . . 98.9(7) ?
C19 O4 C20A . . 129.7(8) ?
C20 O4 C20A . . 33.0(6) ?
O1 C1 N1 . . 119.7(3) ?
O1 C1 C2 . . 123.7(3) ?
N1 C1 C2 . . 116.6(3) ?
C3 C2 C11 . . 120.8(3) ?
C3 C2 C1 . . 118.9(3) ?
C11 C2 C1 . . 120.2(3) ?
C2 C3 C4 . . 119.7(4) ?
C2 C3 H3A . . 120.1 ?
C4 C3 H3A . . 120.1 ?
C5 C4 C3 . . 120.3(4) ?
C5 C4 H4A . . 119.8 ?
C3 C4 H4A . . 119.8 ?
C4 C5 C6 . . 120.8(4) ?
C4 C5 H5A . . 119.6 ?
C6 C5 H5A . . 119.6 ?
C5 C6 C7 . . 122.5(4) ?
C5 C6 C11 . . 119.3(3) ?
C7 C6 C11 . . 118.2(3) ?
C8 C7 C6 . . 121.4(4) ?
C8 C7 H7A . . 119.3 ?
C6 C7 H7A . . 119.3 ?
C7 C8 C9 . . 119.7(4) ?
C7 C8 H8A . . 120.1 ?
C9 C8 H8A . . 120.1 ?
C10 C9 C8 . . 121.0(4) ?
C10 C9 H9A . . 119.5 ?
C8 C9 H9A . . 119.5 ?
C9 C10 C11 . . 119.8(3) ?
C9 C10 C12 . . 119.7(3) ?
C11 C10 C12 . . 120.4(3) ?
C2 C11 C10 . . 121.0(3) ?
C2 C11 C6 . . 119.1(3) ?
C10 C11 C6 . . 119.9(3) ?
O2 C12 N1 . . 120.3(3) ?
O2 C12 C10 . . 123.7(3) ?
N1 C12 C10 . . 116.0(3) ?
C12 N1 C1 . . 125.5(3) ?
C12 N1 C13 . . 117.8(3) ?
C1 N1 C13 . . 116.7(3) ?
C14 C13 C18 . . 122.0(4) ?
C14 C13 N1 . . 120.5(3) ?
C18 C13 N1 . . 117.5(3) ?
C13 C14 C15 . . 119.1(4) ?
C13 C14 H14A . . 120.5 ?
C15 C14 H14A . . 120.5 ?
C14 C15 C16 . . 119.9(4) ?
C14 C15 H15A . . 120.1 ?
C16 C15 H15A . . 120.1 ?
C17 C16 C15 . . 120.0(4) ?
C17 C16 C19 . . 117.7(4) ?
C15 C16 C19 . . 122.3(5) ?
C18 C17 C16 . . 120.6(4) ?
C18 C17 H17A . . 119.7 ?
C16 C17 H17A . . 119.7 ?
C17 C18 C13 . . 118.5(4) ?
C17 C18 H18A . . 120.8 ?
C13 C18 H18A . . 120.8 ?
O3 C19 O4 . . 123.3(5) ?
O3 C19 C16 . . 124.6(6) ?
O4 C19 C16 . . 112.0(5) ?
C21 C20 O4 . . 96.2(9) ?
C21 C20 H20A . . 112.5 ?
O4 C20 H20A . . 112.5 ?
C21 C20 H20B . . 112.5 ?
O4 C20 H20B . . 112.5 ?
H20A C20 H20B . . 110.0 ?
C21A C20A O4 . . 86.6(13) ?
C21A C20A H20C . . 114.2 ?
O4 C20A H20C . . 114.2 ?
C21A C20A H20D . . 114.2 ?
O4 C20A H20D . . 114.2 ?
H20C C20A H20D . . 111.4 ?
C20A C21A H21D . . 109.5 ?
C20A C21A H21E . . 109.5 ?
H21D C21A H21E . . 109.5 ?
C20A C21A H21F . . 109.5 ?
H21D C21A H21F . . 109.5 ?
H21E C21A H21F . . 109.5 ?

loop_
_geom_bond_atom_site_label_1
_geom_bond_atom_site_label_2
_geom_bond_site_symmetry_2
_geom_bond_distance
_geom_bond_publ_flag
O1 C1 . 1.217(5) ?
O2 C12 . 1.210(5) ?
O3 C19 . 1.188(7) ?
O4 C19 . 1.300(9) ?
O4 C20 . 1.576(14) ?
O4 C20A . 1.581(19) ?
C1 N1 . 1.406(5) ?
C1 C2 . 1.468(5) ?
C2 C3 . 1.377(5) ?
C2 C11 . 1.410(5) ?
C3 C4 . 1.417(6) ?
C3 H3A . 0.9300 ?
C4 C5 . 1.375(6) ?
C4 H4A . 0.9300 ?
C5 C6 . 1.402(6) ?
C5 H5A . 0.9300 ?
C6 C7 . 1.415(6) ?
C6 C11 . 1.424(5) ?
C7 C8 . 1.370(6) ?
C7 H7A . 0.9300 ?
C8 C9 . 1.409(5) ?
C8 H8A . 0.9300 ?
C9 C10 . 1.376(5) ?
C9 H9A . 0.9300 ?
C10 C11 . 1.410(5) ?
C10 C12 . 1.476(5) ?
C12 N1 . 1.405(4) ?
N1 C13 . 1.448(5) ?
C13 C14 . 1.379(5) ?
C13 C18 . 1.387(5) ?
C14 C15 . 1.389(5) ?
C14 H14A . 0.9300 ?
C15 C16 . 1.394(6) ?
C15 H15A . 0.9300 ?
C16 C17 . 1.387(7) ?
C16 C19 . 1.494(6) ?
C17 C18 . 1.386(6) ?
C17 H17A . 0.9300 ?
C18 H18A . 0.9300 ?
C20 C21 . 1.546(10) ?
C20 H20A . 0.9700 ?
C20 H20B . 0.9700 ?
C21 H21A . 0.9600 ?
C21 H21B . 0.9600 ?
C21 H21C . 0.9600 ?
C20A C21A . 1.555(10) ?
C20A H20C . 0.9700 ?
C20A H20D . 0.9700 ?
C21A H21D . 0.9600 ?
C21A H21E . 0.9600 ?
C21A H21F . 0.9600 ?

loop_
_geom_hbond_atom_site_label_D
_geom_hbond_atom_site_label_H
_geom_hbond_atom_site_label_A
_geom_hbond_site_symmetry_A
_geom_hbond_distance_DH
_geom_hbond_distance_HA
_geom_hbond_distance_DA
_geom_hbond_angle_DHA
_geom_hbond_publ_flag
C7 H7A O3 2_554 0.93 2.60 3.249(4) 127 yes
C14 H14A O1 1_655 0.93 2.41 3.312(3) 165 yes

loop_
_geom_torsion_atom_site_label_1
_geom_torsion_atom_site_label_2
_geom_torsion_atom_site_label_3
_geom_torsion_atom_site_label_4
_geom_torsion_site_symmetry_1
_geom_torsion_site_symmetry_2
_geom_torsion_site_symmetry_3
_geom_torsion_site_symmetry_4
_geom_torsion
_geom_torsion_publ_flag
O1 C1 C2 C3 . . . . -1.1(6) ?
N1 C1 C2 C3 . . . . 179.1(4) ?
O1 C1 C2 C11 . . . . 179.5(4) ?
N1 C1 C2 C11 . . . . -0.3(5) ?
C11 C2 C3 C4 . . . . 1.3(6) ?
C1 C2 C3 C4 . . . . -178.1(4) ?
C2 C3 C4 C5 . . . . -0.3(7) ?
C3 C4 C5 C6 . . . . -0.4(7) ?
C4 C5 C6 C7 . . . . -179.1(4) ?
C4 C5 C6 C11 . . . . 0.1(6) ?
C5 C6 C7 C8 . . . . 178.5(4) ?
C11 C6 C7 C8 . . . . -0.8(6) ?
C6 C7 C8 C9 . . . . 0.4(6) ?
C7 C8 C9 C10 . . . . 0.8(6) ?
C8 C9 C10 C11 . . . . -1.4(6) ?
C8 C9 C10 C12 . . . . 178.5(4) ?
C3 C2 C11 C10 . . . . 178.4(4) ?
C1 C2 C11 C10 . . . . -2.2(5) ?
C3 C2 C11 C6 . . . . -1.6(5) ?
C1 C2 C11 C6 . . . . 177.8(3) ?
C9 C10 C11 C2 . . . . -179.0(4) ?
C12 C10 C11 C2 . . . . 1.1(5) ?
C9 C10 C11 C6 . . . . 1.0(5) ?
C12 C10 C11 C6 . . . . -179.0(3) ?
C5 C6 C11 C2 . . . . 0.8(5) ?
C7 C6 C11 C2 . . . . -179.9(4) ?
C5 C6 C11 C10 . . . . -179.1(4) ?
C7 C6 C11 C10 . . . . 0.2(5) ?
C9 C10 C12 O2 . . . . 1.7(6) ?
C11 C10 C12 O2 . . . . -178.4(4) ?
C9 C10 C12 N1 . . . . -177.4(3) ?
C11 C10 C12 N1 . . . . 2.5(5) ?
O2 C12 N1 C1 . . . . 175.5(4) ?
C10 C12 N1 C1 . . . . -5.3(5) ?
O2 C12 N1 C13 . . . . -7.6(5) ?
C10 C12 N1 C13 . . . . 171.5(3) ?
O1 C1 N1 C12 . . . . -175.6(4) ?
C2 C1 N1 C12 . . . . 4.3(5) ?
O1 C1 N1 C13 . . . . 7.6(5) ?
C2 C1 N1 C13 . . . . -172.6(3) ?
C12 N1 C13 C14 . . . . 76.6(4) ?
C1 N1 C13 C14 . . . . -106.3(4) ?
C12 N1 C13 C18 . . . . -104.4(4) ?
C1 N1 C13 C18 . . . . 72.7(4) ?
C18 C13 C14 C15 . . . . -0.3(6) ?
N1 C13 C14 C15 . . . . 178.6(3) ?
C13 C14 C15 C16 . . . . -0.2(6) ?
C14 C15 C16 C17 . . . . 0.7(6) ?
C14 C15 C16 C19 . . . . -177.7(4) ?
C15 C16 C17 C18 . . . . -0.6(6) ?
C19 C16 C17 C18 . . . . 177.9(4) ?
C16 C17 C18 C13 . . . . 0.1(6) ?
C14 C13 C18 C17 . . . . 0.3(6) ?
N1 C13 C18 C17 . . . . -178.6(3) ?
C20 O4 C19 O3 . . . . 0.3(10) ?
C20A O4 C19 O3 . . . . -13.0(13) ?
C20 O4 C19 C16 . . . . 176.7(7) ?
C20A O4 C19 C16 . . . . 163.4(9) ?
C17 C16 C19 O3 . . . . -4.0(7) ?
C15 C16 C19 O3 . . . . 174.4(5) ?
C17 C16 C19 O4 . . . . 179.7(5) ?
C15 C16 C19 O4 . . . . -1.9(7) ?
C19 O4 C20 C21 . . . . 176.4(10) ?
C20A O4 C20 C21 . . . . -22.5(12) ?
C19 O4 C20A C21A . . . . 84.2(13) ?
C20 O4 C20A C21A . . . . 59.5(14) ?
